data_1549151
loop_
_publ_author_name
'Shi, Yong-Gang'
'Mellerup, Soren K.'
'Yuan, Kang'
'Hu, Guo-Fei'
'Sauriol, Francoise'
'Peng, Tai'
'Wang, Nan'
'Chen, Pangkuan'
'Wang, Suning'

_publ_section_title
;
 Stabilising fleeting intermediates of stilbene photocyclization with
 amino-borane functionalisation: the rare isolation of persistent
 dihydrophenanthrenes and their [1,5] H-shift isomers.
;
_journal_issue 15
_journal_name_full 'Chemical science'
_journal_page_first 3844
_journal_page_last 3855
_journal_paper_doi 10.1039/c8sc00560e
_journal_volume 9
_journal_year 2018
_chemical_formula_sum 'C33 H35 B N2'
_chemical_formula_weight 470.44
_space_group_crystal_system monoclinic
_space_group_IT_number 14
_space_group_name_Hall '-P 2ybc'
_space_group_name_H-M_alt 'P 1 21/c 1'
_symmetry_space_group_name_Hall '-P 2ybc'
_symmetry_space_group_name_H-M 'P 1 21/c 1'
_atom_sites_solution_hydrogens geom
_audit_creation_method SHELXL-2014/7
_audit_update_record
;
2017-12-08 deposited with the CCDC.
2018-03-27 downloaded from the CCDC.
;
_cell_angle_alpha 90
_cell_angle_beta 110.321(8)
_cell_angle_gamma 90
_cell_formula_units_Z 4
_cell_length_a 22.112(6)
_cell_length_b 8.318(2)
_cell_length_c 15.429(4)
_cell_measurement_reflns_used 4922
_cell_measurement_temperature 180(2)
_cell_measurement_theta_max 21.95
_cell_measurement_theta_min 2.64
_cell_volume 2661.2(12)
_computing_cell_refinement 'Bruker SAINT'
_computing_data_collection 'Bruker APEX2'
_computing_data_reduction 'Bruker SAINT'
_computing_molecular_graphics 'Bruker SHELXTL'
_computing_publication_material 'Bruker SHELXTL'
_computing_structure_refinement 'SHELXL-2014/7 (Sheldrick, 2014)'
_computing_structure_solution 'SHELXS-97 (Sheldrick 2008)'
_diffrn_ambient_temperature 180(2)
_diffrn_measured_fraction_theta_full 0.999
_diffrn_measured_fraction_theta_max 0.994
_diffrn_measurement_device_type 'Bruker APEX-II CCD'
_diffrn_measurement_method '\f and \w scans'
_diffrn_radiation_type MoK\a
_diffrn_radiation_wavelength 0.71073
_diffrn_reflns_av_R_equivalents 0.1436
_diffrn_reflns_av_unetI/netI 0.1015
_diffrn_reflns_Laue_measured_fraction_full 0.999
_diffrn_reflns_Laue_measured_fraction_max 0.994
_diffrn_reflns_limit_h_max 28
_diffrn_reflns_limit_h_min -28
_diffrn_reflns_limit_k_max 10
_diffrn_reflns_limit_k_min -10
_diffrn_reflns_limit_l_max 19
_diffrn_reflns_limit_l_min -19
_diffrn_reflns_number 30375
_diffrn_reflns_point_group_measured_fraction_full 0.999
_diffrn_reflns_point_group_measured_fraction_max 0.994
_diffrn_reflns_theta_full 25.242
_diffrn_reflns_theta_max 27.202
_diffrn_reflns_theta_min 2.638
_exptl_absorpt_coefficient_mu 0.067
_exptl_absorpt_correction_T_max 0.989
_exptl_absorpt_correction_T_min 0.985
_exptl_absorpt_correction_type multi-scan
_exptl_crystal_colour green
_exptl_crystal_density_diffrn 1.174
_exptl_crystal_description cubic
_exptl_crystal_F_000 1008
_exptl_crystal_size_max 0.220
_exptl_crystal_size_mid 0.210
_exptl_crystal_size_min 0.160
_refine_diff_density_max 0.453
_refine_diff_density_min -0.222
_refine_diff_density_rms 0.057
_refine_ls_extinction_coef 0.0055(13)
_refine_ls_extinction_expression Fc^*^=kFc[1+0.001xFc^2^\l^3^/sin(2\q)]^-1/4^
_refine_ls_extinction_method 'SHELXL-2014/7 (Sheldrick 2014'
_refine_ls_goodness_of_fit_ref 1.059
_refine_ls_hydrogen_treatment constr
_refine_ls_matrix_type full
_refine_ls_number_parameters 334
_refine_ls_number_reflns 5916
_refine_ls_number_restraints 0
_refine_ls_restrained_S_all 1.059
_refine_ls_R_factor_all 0.1778
_refine_ls_R_factor_gt 0.0973
_refine_ls_shift/su_max 0.022
_refine_ls_shift/su_mean 0.000
_refine_ls_structure_factor_coef Fsqd
_refine_ls_weighting_details 'w=1/[\s^2^(Fo^2^)+(0.0642P)^2^+4.5585P] where P=(Fo^2^+2Fc^2^)/3'
_refine_ls_weighting_scheme calc
_refine_ls_wR_factor_gt 0.2120
_refine_ls_wR_factor_ref 0.2474
_reflns_Friedel_coverage 0.000
_reflns_number_gt 3131
_reflns_number_total 5916
_reflns_threshold_expression 'I > 2\s(I)'
_cod_data_source_file c8sc00560e2.cif
_cod_data_source_block syg40a
_cod_depositor_comments 'Adding full bibliography for 1549141--1549152.cif.'
_cod_original_cell_volume 2661.1(13)
_cod_database_code 1549151
_shelx_shelxl_version_number 2014/7
_shelx_space_group_comment
; 
The symmetry employed for this shelxl refinement is uniquely defined 
by the following loop, which should always be used as a source of 
symmetry information in preference to the above space-group names. 
They are only intended as comments. 
;
_shelx_estimated_absorpt_t_min 0.985
_shelx_estimated_absorpt_t_max 0.989

loop_
_space_group_symop_operation_xyz
'x, y, z'
'-x, y+1/2, -z+1/2'
'-x, -y, -z'
'x, -y-1/2, z-1/2'

loop_
_atom_site_label
_atom_site_type_symbol
_atom_site_fract_x
_atom_site_fract_y
_atom_site_fract_z
_atom_site_U_iso_or_equiv
_atom_site_adp_type
_atom_site_occupancy
_atom_site_site_symmetry_order
_atom_site_calc_flag
_atom_site_refinement_flags_posn
_atom_site_refinement_flags_adp
N1 N 0.0400(2) -0.0377(5) 0.1158(3) 0.0690(12) Uani 1 1 d . .
C1 C 0.24287(19) 0.2103(4) 0.4173(3) 0.0416(9) Uani 1 1 d . .
B1 B 0.3019(2) 0.2968(5) 0.4043(3) 0.0400(11) Uani 1 1 d . .
N2 N 0.09358(16) -0.0329(4) 0.4798(2) 0.0507(9) Uani 1 1 d . .
C2 C 0.2404(2) 0.1990(5) 0.5068(3) 0.0452(10) Uani 1 1 d . .
H2 H 0.2747 0.2449 0.5564 0.054 Uiso 1 1 calc R U
C3 C 0.19142(19) 0.1257(5) 0.5264(3) 0.0470(10) Uani 1 1 d . .
H3 H 0.1921 0.1240 0.5883 0.056 Uiso 1 1 calc R U
C4 C 0.14045(19) 0.0532(5) 0.4570(3) 0.0434(10) Uani 1 1 d . .
C5 C 0.13669(17) 0.0654(4) 0.3629(2) 0.0340(8) Uani 1 1 d . .
C7 C 0.1907(2) 0.1427(4) 0.2526(3) 0.0420(10) Uani 1 1 d . .
H7 H 0.2262 0.1898 0.2409 0.050 Uiso 1 1 calc R U
C6 C 0.18957(19) 0.1431(4) 0.3464(3) 0.0404(9) Uani 1 1 d . .
C9 C 0.0875(2) 0.0147(5) 0.1947(3) 0.0537(11) Uani 1 1 d . .
C8 C 0.1429(2) 0.0777(5) 0.1830(3) 0.0513(11) Uani 1 1 d . .
H8 H 0.1465 0.0739 0.1234 0.062 Uiso 1 1 calc R U
C10 C 0.08296(19) 0.0118(4) 0.2823(3) 0.0424(10) Uani 1 1 d . .
C11 C 0.0211(2) -0.0341(5) 0.2841(3) 0.0550(12) Uani 1 1 d . .
H11 H 0.0131 -0.0303 0.3407 0.066 Uiso 1 1 calc R U
C12 C -0.0259(2) -0.0824(6) 0.2068(4) 0.0685(14) Uani 1 1 d . .
H12 H -0.0666 -0.1144 0.2088 0.082 Uiso 1 1 calc R U
C13 C -0.0143(3) -0.0852(7) 0.1225(4) 0.0765(16) Uani 1 1 d . .
H13 H -0.0474 -0.1232 0.0686 0.092 Uiso 1 1 calc R U
C14 C 0.0894(2) -0.0009(7) 0.5717(3) 0.0699(15) Uani 1 1 d . .
H14A H 0.0855 0.1151 0.5795 0.105 Uiso 1 1 calc R U
H14B H 0.1284 -0.0409 0.6198 0.105 Uiso 1 1 calc R U
H14C H 0.0515 -0.0556 0.5768 0.105 Uiso 1 1 calc R U
C15 C 0.0934(2) -0.2075(5) 0.4649(4) 0.0652(14) Uani 1 1 d . .
H15A H 0.0901 -0.2290 0.4009 0.098 Uiso 1 1 calc R U
H15B H 0.0566 -0.2559 0.4766 0.098 Uiso 1 1 calc R U
H15C H 0.1335 -0.2540 0.5072 0.098 Uiso 1 1 calc R U
C16 C 0.36885(18) 0.2538(4) 0.4773(3) 0.0384(9) Uani 1 1 d . .
C17 C 0.3872(2) 0.0892(4) 0.4980(3) 0.0452(10) Uani 1 1 d . .
C18 C 0.3452(3) -0.0463(5) 0.4415(3) 0.0668(14) Uani 1 1 d . .
H18A H 0.3238 -0.0102 0.3776 0.100 Uiso 1 1 calc R U
H18B H 0.3127 -0.0759 0.4684 0.100 Uiso 1 1 calc R U
H18C H 0.3723 -0.1399 0.4421 0.100 Uiso 1 1 calc R U
C19 C 0.4443(2) 0.0504(5) 0.5661(3) 0.0515(11) Uani 1 1 d . .
H19 H 0.4560 -0.0597 0.5766 0.062 Uiso 1 1 calc R U
C20 C 0.4854(2) 0.1649(5) 0.6199(3) 0.0512(11) Uani 1 1 d . .
C21 C 0.5453(2) 0.1200(7) 0.6986(4) 0.0799(16) Uani 1 1 d . .
H21A H 0.5772 0.0753 0.6741 0.120 Uiso 1 1 calc R U
H21B H 0.5347 0.0395 0.7375 0.120 Uiso 1 1 calc R U
H21C H 0.5633 0.2158 0.7356 0.120 Uiso 1 1 calc R U
C22 C 0.4694(2) 0.3252(5) 0.5991(3) 0.0454(10) Uani 1 1 d . .
H22 H 0.4977 0.4065 0.6338 0.055 Uiso 1 1 calc R U
C23 C 0.41332(19) 0.3695(4) 0.5291(3) 0.0408(10) Uani 1 1 d . .
C24 C 0.4013(2) 0.5480(4) 0.5098(3) 0.0514(11) Uani 1 1 d . .
H24A H 0.4168 0.5800 0.4601 0.077 Uiso 1 1 calc R U
H24B H 0.4243 0.6092 0.5659 0.077 Uiso 1 1 calc R U
H24C H 0.3550 0.5699 0.4911 0.077 Uiso 1 1 calc R U
C25 C 0.29461(18) 0.4291(4) 0.3278(2) 0.0356(9) Uani 1 1 d . .
C26 C 0.33329(18) 0.4258(4) 0.2713(3) 0.0405(9) Uani 1 1 d . .
C27 C 0.3792(2) 0.2877(5) 0.2758(3) 0.0606(13) Uani 1 1 d . .
H27A H 0.3558 0.1856 0.2685 0.091 Uiso 1 1 calc R U
H27B H 0.4144 0.2891 0.3357 0.091 Uiso 1 1 calc R U
H27C H 0.3970 0.2992 0.2262 0.091 Uiso 1 1 calc R U
C28 C 0.3286(2) 0.5473(5) 0.2083(3) 0.0464(10) Uani 1 1 d . .
H28 H 0.3544 0.5416 0.1703 0.056 Uiso 1 1 calc R U
C29 C 0.2875(2) 0.6776(5) 0.1985(3) 0.0452(10) Uani 1 1 d . .
C30 C 0.2846(3) 0.8112(6) 0.1319(3) 0.0734(15) Uani 1 1 d . .
H30A H 0.2838 0.7657 0.0729 0.110 Uiso 1 1 calc R U
H30B H 0.3227 0.8800 0.1572 0.110 Uiso 1 1 calc R U
H30C H 0.2456 0.8750 0.1220 0.110 Uiso 1 1 calc R U
C31 C 0.24961(19) 0.6814(5) 0.2529(3) 0.0437(10) Uani 1 1 d . .
H31 H 0.2214 0.7699 0.2476 0.052 Uiso 1 1 calc R U
C32 C 0.25155(18) 0.5593(4) 0.3153(3) 0.0391(9) Uani 1 1 d . .
C33 C 0.2080(2) 0.5793(5) 0.3717(3) 0.0562(12) Uani 1 1 d . .
H33A H 0.1929 0.6908 0.3674 0.084 Uiso 1 1 calc R U
H33B H 0.2320 0.5528 0.4365 0.084 Uiso 1 1 calc R U
H33C H 0.1709 0.5071 0.3478 0.084 Uiso 1 1 calc R U

loop_
_atom_site_aniso_label
_atom_site_aniso_U_11
_atom_site_aniso_U_22
_atom_site_aniso_U_33
_atom_site_aniso_U_23
_atom_site_aniso_U_13
_atom_site_aniso_U_12
N1 0.072(3) 0.070(3) 0.051(2) -0.013(2) 0.004(2) -0.007(2)
C1 0.048(2) 0.034(2) 0.045(2) 0.0022(17) 0.018(2) -0.0003(18)
B1 0.055(3) 0.026(2) 0.048(3) -0.0102(19) 0.029(2) -0.0046(19)
N2 0.050(2) 0.051(2) 0.058(2) 0.0003(18) 0.0271(18) -0.0028(17)
C2 0.056(3) 0.049(2) 0.031(2) -0.0016(18) 0.0161(19) -0.007(2)
C3 0.043(2) 0.053(3) 0.044(2) -0.001(2) 0.014(2) -0.004(2)
C4 0.042(2) 0.045(2) 0.050(2) 0.0032(19) 0.025(2) 0.0040(19)
C5 0.038(2) 0.0313(18) 0.0345(19) -0.0015(16) 0.0155(17) 0.0038(16)
C7 0.053(3) 0.038(2) 0.038(2) 0.0037(18) 0.021(2) -0.0021(19)
C6 0.044(2) 0.0318(19) 0.042(2) 0.0022(17) 0.0109(19) 0.0058(17)
C9 0.060(3) 0.040(2) 0.051(3) -0.003(2) 0.006(2) 0.004(2)
C8 0.065(3) 0.045(2) 0.042(2) -0.001(2) 0.016(2) -0.004(2)
C10 0.049(2) 0.0282(19) 0.043(2) 0.0006(17) 0.0068(19) 0.0034(17)
C11 0.052(3) 0.045(2) 0.064(3) -0.007(2) 0.015(2) -0.007(2)
C12 0.047(3) 0.064(3) 0.083(4) -0.001(3) 0.007(3) -0.005(2)
C13 0.071(4) 0.077(4) 0.065(3) -0.014(3) 0.003(3) -0.011(3)
C14 0.074(3) 0.093(4) 0.061(3) -0.014(3) 0.047(3) -0.019(3)
C15 0.075(3) 0.046(3) 0.088(4) -0.004(3) 0.046(3) -0.007(2)
C16 0.049(2) 0.0246(17) 0.050(2) 0.0072(17) 0.028(2) 0.0031(17)
C17 0.065(3) 0.0247(18) 0.057(3) 0.0065(18) 0.036(2) -0.0003(18)
C18 0.097(4) 0.024(2) 0.083(3) 0.005(2) 0.036(3) 0.003(2)
C19 0.065(3) 0.032(2) 0.066(3) 0.018(2) 0.033(2) 0.016(2)
C20 0.054(3) 0.043(2) 0.065(3) 0.014(2) 0.032(2) 0.009(2)
C21 0.066(3) 0.075(4) 0.092(4) 0.023(3) 0.018(3) 0.018(3)
C22 0.050(3) 0.039(2) 0.052(2) 0.0031(19) 0.024(2) 0.0004(19)
C23 0.049(2) 0.0281(18) 0.056(3) 0.0006(18) 0.032(2) -0.0001(17)
C24 0.068(3) 0.0253(19) 0.064(3) -0.0018(19) 0.026(2) -0.0034(19)
C25 0.041(2) 0.0306(19) 0.040(2) -0.0054(16) 0.0193(18) -0.0005(16)
C26 0.047(2) 0.0309(19) 0.049(2) -0.0025(18) 0.0231(19) -0.0011(17)
C27 0.075(3) 0.048(3) 0.078(3) 0.006(2) 0.050(3) 0.015(2)
C28 0.059(3) 0.051(2) 0.036(2) -0.0008(19) 0.025(2) -0.006(2)
C29 0.054(3) 0.042(2) 0.036(2) 0.0072(18) 0.012(2) -0.002(2)
C30 0.086(4) 0.078(4) 0.058(3) 0.030(3) 0.028(3) 0.011(3)
C31 0.046(2) 0.033(2) 0.047(2) -0.0003(18) 0.010(2) 0.0022(18)
C32 0.044(2) 0.0325(19) 0.041(2) -0.0056(17) 0.0142(18) -0.0023(17)
C33 0.062(3) 0.050(3) 0.069(3) -0.002(2) 0.037(2) 0.013(2)

loop_
_atom_type_symbol
_atom_type_description
_atom_type_scat_dispersion_real
_atom_type_scat_dispersion_imag
_atom_type_scat_source
C C 0.0033 0.0016 'International Tables Vol C Tables 4.2.6.8 and 6.1.1.4'
H H 0.0000 0.0000 'International Tables Vol C Tables 4.2.6.8 and 6.1.1.4'
B B 0.0013 0.0007 'International Tables Vol C Tables 4.2.6.8 and 6.1.1.4'
N N 0.0061 0.0033 'International Tables Vol C Tables 4.2.6.8 and 6.1.1.4'

loop_
_geom_angle_atom_site_label_1
_geom_angle_atom_site_label_2
_geom_angle_atom_site_label_3
_geom_angle
C13 N1 C9 117.9(4)
C2 C1 C6 115.3(4)
C2 C1 B1 118.5(4)
C6 C1 B1 126.2(4)
C16 B1 C1 115.3(3)
C16 B1 C25 121.6(3)
C1 B1 C25 122.9(4)
C4 N2 C15 115.2(3)
C4 N2 C14 116.6(3)
C15 N2 C14 109.3(4)
C3 C2 C1 123.6(4)
C3 C2 H2 118.2
C1 C2 H2 118.2
C2 C3 C4 121.0(4)
C2 C3 H3 119.5
C4 C3 H3 119.5
C3 C4 N2 120.0(4)
C3 C4 C5 119.7(4)
N2 C4 C5 120.3(4)
C4 C5 C6 116.7(3)
C4 C5 C10 125.9(3)
C6 C5 C10 117.4(3)
C8 C7 C6 121.3(4)
C8 C7 H7 119.4
C6 C7 H7 119.4
C1 C6 C5 123.5(3)
C1 C6 C7 118.2(4)
C5 C6 C7 118.2(3)
N1 C9 C10 124.4(4)
N1 C9 C8 116.0(4)
C10 C9 C8 119.6(4)
C7 C8 C9 122.2(4)
C7 C8 H8 118.9
C9 C8 H8 118.9
C9 C10 C11 114.6(4)
C9 C10 C5 120.7(4)
C11 C10 C5 124.5(4)
C12 C11 C10 120.8(5)
C12 C11 H11 119.6
C10 C11 H11 119.6
C11 C12 C13 119.5(5)
C11 C12 H12 120.2
C13 C12 H12 120.2
N1 C13 C12 122.4(5)
N1 C13 H13 118.8
C12 C13 H13 118.8
N2 C14 H14A 109.5
N2 C14 H14B 109.5
H14A C14 H14B 109.5
N2 C14 H14C 109.5
H14A C14 H14C 109.5
H14B C14 H14C 109.5
N2 C15 H15A 109.5
N2 C15 H15B 109.5
H15A C15 H15B 109.5
N2 C15 H15C 109.5
H15A C15 H15C 109.5
H15B C15 H15C 109.5
C23 C16 C17 116.0(4)
C23 C16 B1 123.6(3)
C17 C16 B1 120.3(4)
C19 C17 C16 120.6(4)
C19 C17 C18 118.6(4)
C16 C17 C18 120.7(4)
C17 C18 H18A 109.5
C17 C18 H18B 109.5
H18A C18 H18B 109.5
C17 C18 H18C 109.5
H18A C18 H18C 109.5
H18B C18 H18C 109.5
C17 C19 C20 122.6(4)
C17 C19 H19 118.7
C20 C19 H19 118.7
C19 C20 C22 117.6(4)
C19 C20 C21 121.9(4)
C22 C20 C21 120.6(4)
C20 C21 H21A 109.5
C20 C21 H21B 109.5
H21A C21 H21B 109.5
C20 C21 H21C 109.5
H21A C21 H21C 109.5
H21B C21 H21C 109.5
C23 C22 C20 121.6(4)
C23 C22 H22 119.2
C20 C22 H22 119.2
C22 C23 C16 121.4(3)
C22 C23 C24 117.5(4)
C16 C23 C24 121.1(4)
C23 C24 H24A 109.5
C23 C24 H24B 109.5
H24A C24 H24B 109.5
C23 C24 H24C 109.5
H24A C24 H24C 109.5
H24B C24 H24C 109.5
C32 C25 C26 117.0(3)
C32 C25 B1 121.7(3)
C26 C25 B1 121.2(3)
C28 C26 C25 120.3(4)
C28 C26 C27 118.1(4)
C25 C26 C27 121.5(3)
C26 C27 H27A 109.5
C26 C27 H27B 109.5
H27A C27 H27B 109.5
C26 C27 H27C 109.5
H27A C27 H27C 109.5
H27B C27 H27C 109.5
C26 C28 C29 122.2(4)
C26 C28 H28 118.9
C29 C28 H28 118.9
C31 C29 C28 117.8(4)
C31 C29 C30 120.7(4)
C28 C29 C30 121.5(4)
C29 C30 H30A 109.5
C29 C30 H30B 109.5
H30A C30 H30B 109.5
C29 C30 H30C 109.5
H30A C30 H30C 109.5
H30B C30 H30C 109.5
C29 C31 C32 121.7(4)
C29 C31 H31 119.1
C32 C31 H31 119.1
C31 C32 C25 120.9(4)
C31 C32 C33 116.4(3)
C25 C32 C33 122.6(3)
C32 C33 H33A 109.5
C32 C33 H33B 109.5
H33A C33 H33B 109.5
C32 C33 H33C 109.5
H33A C33 H33C 109.5
H33B C33 H33C 109.5

loop_
_geom_bond_atom_site_label_1
_geom_bond_atom_site_label_2
_geom_bond_distance
N1 C13 1.302(7)
N1 C9 1.374(5)
C1 C2 1.403(5)
C1 C6 1.416(5)
C1 B1 1.563(6)
B1 C16 1.559(6)
B1 C25 1.581(6)
N2 C4 1.401(5)
N2 C15 1.471(5)
N2 C14 1.476(5)
C2 C3 1.366(5)
C2 H2 0.9500
C3 C4 1.393(5)
C3 H3 0.9500
C4 C5 1.430(5)
C5 C6 1.434(5)
C5 C10 1.459(5)
C7 C8 1.333(5)
C7 C6 1.456(5)
C7 H7 0.9500
C9 C10 1.391(6)
C9 C8 1.401(6)
C8 H8 0.9500
C10 C11 1.430(6)
C11 C12 1.343(6)
C11 H11 0.9500
C12 C13 1.409(7)
C12 H12 0.9500
C13 H13 0.9500
C14 H14A 0.9800
C14 H14B 0.9800
C14 H14C 0.9800
C15 H15A 0.9800
C15 H15B 0.9800
C15 H15C 0.9800
C16 C23 1.409(5)
C16 C17 1.432(5)
C17 C19 1.372(6)
C17 C18 1.526(6)
C18 H18A 0.9800
C18 H18B 0.9800
C18 H18C 0.9800
C19 C20 1.377(6)
C19 H19 0.9500
C20 C22 1.389(6)
C20 C21 1.501(6)
C21 H21A 0.9800
C21 H21B 0.9800
C21 H21C 0.9800
C22 C23 1.382(6)
C22 H22 0.9500
C23 C24 1.520(5)
C24 H24A 0.9800
C24 H24B 0.9800
C24 H24C 0.9800
C25 C32 1.410(5)
C25 C26 1.417(5)
C26 C28 1.382(5)
C26 C27 1.518(5)
C27 H27A 0.9800
C27 H27B 0.9800
C27 H27C 0.9800
C28 C29 1.388(6)
C28 H28 0.9500
C29 C31 1.377(6)
C29 C30 1.500(6)
C30 H30A 0.9800
C30 H30B 0.9800
C30 H30C 0.9800
C31 C32 1.389(5)
C31 H31 0.9500
C32 C33 1.515(5)
C33 H33A 0.9800
C33 H33B 0.9800
C33 H33C 0.9800
